data_1556008
loop_
_publ_author_name
'Halli, Juliette'
'Bolte, Michael'
'Bats, Jan'
'Manolikakes, Georg'

_publ_section_title
;
 Modular Two-Step Approach for the Stereodivergent Synthesis of
 1,3-Diamines with Three Continuous Stereocenters.
;
_journal_issue 3
_journal_name_full 'Organic letters'
_journal_page_first 674
_journal_page_last 677
_journal_paper_doi 10.1021/acs.orglett.6b03841
_journal_volume 19
_journal_year 2017
_chemical_absolute_configuration ad
_chemical_formula_moiety 'C29 H28 N2 O3 S, 0.5(C H2 Cl2)'
_chemical_formula_sum 'C29.5 H29 Cl N2 O3 S'
_chemical_formula_weight 527.06
_space_group_crystal_system trigonal
_space_group_IT_number 154
_space_group_name_Hall 'P 32 2"'
_space_group_name_H-M_alt 'P 32 2 1'
_atom_sites_solution_hydrogens mixed
_audit_creation_method SHELXL-2014/7
_cell_angle_alpha 90
_cell_angle_beta 90
_cell_angle_gamma 120
_cell_formula_units_Z 6
_cell_length_a 18.4813(6)
_cell_length_b 18.4813(6)
_cell_length_c 16.4257(5)
_cell_measurement_reflns_used 46318
_cell_measurement_temperature 173(2)
_cell_measurement_theta_max 26.26
_cell_measurement_theta_min 2.48
_cell_volume 4858.7(3)
_computing_cell_refinement 'X-Area (Stoe & Cie, 2001)'
_computing_data_collection 'X-Area (Stoe & Cie, 2001)'
_computing_data_reduction 'X-Area (Stoe & Cie, 2001)'
_computing_molecular_graphics 'XP in SHELXTL-Plus (Sheldrick, 2008)'
_computing_structure_refinement 'SHELXL-2014/7 (Sheldrick, 2014)'
_diffrn_ambient_temperature 173(2)
_diffrn_measured_fraction_theta_full 0.996
_diffrn_measured_fraction_theta_max 0.989
_diffrn_measurement_device_type 'STOE IPDS II two-circle-diffractometer'
_diffrn_measurement_method \w
_diffrn_radiation_type MoK\a
_diffrn_radiation_wavelength 0.71073
_diffrn_reflns_av_R_equivalents 0.0578
_diffrn_reflns_av_unetI/netI 0.0342
_diffrn_reflns_Laue_measured_fraction_full 0.996
_diffrn_reflns_Laue_measured_fraction_max 0.989
_diffrn_reflns_limit_h_max 22
_diffrn_reflns_limit_h_min -22
_diffrn_reflns_limit_k_max 20
_diffrn_reflns_limit_k_min -22
_diffrn_reflns_limit_l_max 20
_diffrn_reflns_limit_l_min -20
_diffrn_reflns_number 38699
_diffrn_reflns_point_group_measured_fraction_full 0.997
_diffrn_reflns_point_group_measured_fraction_max 0.988
_diffrn_reflns_theta_full 25.000
_diffrn_reflns_theta_max 25.989
_diffrn_reflns_theta_min 2.529
_diffrn_source 'Genix 3D I\mS microfocus X-ray source'
_exptl_absorpt_coefficient_mu 0.210
_exptl_absorpt_correction_T_max 1.000
_exptl_absorpt_correction_T_min 0.682
_exptl_absorpt_correction_type multi-scan
_exptl_absorpt_process_details 'X-Area (Stoe & Cie, 2001)'
_exptl_crystal_colour brown
_exptl_crystal_density_diffrn 1.081
_exptl_crystal_description block
_exptl_crystal_F_000 1662
_exptl_crystal_size_max 0.300
_exptl_crystal_size_mid 0.270
_exptl_crystal_size_min 0.220
_refine_diff_density_max 0.256
_refine_diff_density_min -0.552
_refine_diff_density_rms 0.061
_refine_ls_abs_structure_details
; 
 Flack x determined using 2260 quotients [(I+)-(I-)]/[(I+)+(I-)] 
 (Parsons, Flack and Wagner, Acta Cryst. B69 (2013) 249-259). 
;
_refine_ls_abs_structure_Flack 0.18(7)
_refine_ls_extinction_method none
_refine_ls_goodness_of_fit_ref 1.088
_refine_ls_hydrogen_treatment mixed
_refine_ls_matrix_type full
_refine_ls_number_parameters 411
_refine_ls_number_reflns 6316
_refine_ls_number_restraints 17
_refine_ls_restrained_S_all 1.090
_refine_ls_R_factor_all 0.0703
_refine_ls_R_factor_gt 0.0655
_refine_ls_shift/su_max 0.000
_refine_ls_shift/su_mean 0.000
_refine_ls_structure_factor_coef Fsqd
_refine_ls_weighting_details 'w=1/[\s^2^(Fo^2^)+(0.1215P)^2^+0.6044P] where P=(Fo^2^+2Fc^2^)/3'
_refine_ls_weighting_scheme calc
_refine_ls_wR_factor_gt 0.1751
_refine_ls_wR_factor_ref 0.1788
_reflns_Friedel_coverage 0.821
_reflns_Friedel_fraction_full 0.998
_reflns_Friedel_fraction_max 0.986
_reflns_number_gt 5830
_reflns_number_total 6316
_reflns_threshold_expression 'I > 2\s(I)'
_cod_data_source_file 8c.cif
_cod_data_source_block ma71
_cod_original_formula_sum 'C29.50 H29 Cl N2 O3 S'
_cod_database_code 1556008
_shelx_shelxl_version_number 2014/7
_platon_squeeze_void_probe_radius 1.20
_shelx_space_group_comment
; 
The symmetry employed for this shelxl refinement is uniquely defined 
by the following loop, which should always be used as a source of 
symmetry information in preference to the above space-group names. 
They are only intended as comments. 
;
_shelx_estimated_absorpt_t_min 0.940
_shelx_estimated_absorpt_t_max 0.955

loop_
_space_group_symop_operation_xyz
'x, y, z'
'-y, x-y, z+2/3'
'-x+y, -x, z+1/3'
'y, x, -z'
'-x, -x+y, -z+2/3'
'x-y, -y, -z+1/3'

loop_
_atom_site_label
_atom_site_type_symbol
_atom_site_fract_x
_atom_site_fract_y
_atom_site_fract_z
_atom_site_U_iso_or_equiv
_atom_site_adp_type
_atom_site_occupancy
_atom_site_site_symmetry_order
_atom_site_calc_flag
_atom_site_refinement_flags_posn
_atom_site_refinement_flags_adp
_atom_site_refinement_flags_occupancy
_atom_site_disorder_assembly
_atom_site_disorder_group
N1 N 0.89420(18) 0.3724(2) 0.47511(17) 0.0343(7) Uani 1 1 d D . . . .
H1 H 0.858(2) 0.334(2) 0.508(2) 0.046(12) Uiso 1 1 d D . . . .
N2 N 0.81186(19) 0.4169(2) 0.24325(17) 0.0338(7) Uani 1 1 d D . . . .
H2 H 0.8626(15) 0.427(3) 0.231(3) 0.046(13) Uiso 1 1 d D . . . .
O1 O 1.03138(16) 0.45495(19) 0.44915(16) 0.0435(7) Uani 1 1 d . . . . .
O2 O 0.73242(19) 0.4777(2) 0.23803(18) 0.0469(7) Uani 1 1 d . . . . .
C1 C 0.9745(2) 0.4042(2) 0.4940(2) 0.0330(7) Uani 1 1 d . . . . .
C2 C 0.8677(2) 0.4010(2) 0.4031(2) 0.0335(8) Uani 1 1 d . . . . .
H2A H 0.9157 0.4260 0.3642 0.040 Uiso 1 1 calc R U . . .
C3 C 0.7955(2) 0.3246(2) 0.3615(2) 0.0330(7) Uani 1 1 d . . . . .
H3 H 0.7531 0.2928 0.4045 0.040 Uiso 1 1 calc R U . . .
C4 C 0.7515(2) 0.3498(2) 0.2962(2) 0.0356(8) Uani 1 1 d . . . . .
H4 H 0.7196 0.3722 0.3258 0.043 Uiso 1 1 calc R U . . .
C5 C 0.7975(2) 0.4780(3) 0.2195(2) 0.0388(8) Uani 1 1 d . . . . .
C6 C 0.8256(3) 0.2660(3) 0.3282(2) 0.0412(8) Uani 1 1 d . . . . .
H6A H 0.7788 0.2176 0.3018 0.062 Uiso 1 1 calc R U . . .
H6B H 0.8703 0.2962 0.2884 0.062 Uiso 1 1 calc R U . . .
H6C H 0.8467 0.2469 0.3731 0.062 Uiso 1 1 calc R U . . .
C11 C 0.9953(2) 0.3777(2) 0.5731(2) 0.0340(7) Uani 1 1 d . . . . .
C12 C 1.0730(3) 0.3855(4) 0.5817(3) 0.0527(11) Uani 1 1 d . . . . .
H12 H 1.1112 0.4059 0.5374 0.063 Uiso 1 1 calc R U . . .
C13 C 1.0962(4) 0.3640(4) 0.6535(3) 0.0649(14) Uani 1 1 d . . . . .
H13 H 1.1501 0.3698 0.6585 0.078 Uiso 1 1 calc R U . . .
C14 C 1.0414(4) 0.3343(4) 0.7180(3) 0.0615(13) Uani 1 1 d . . . . .
H14 H 1.0570 0.3190 0.7673 0.074 Uiso 1 1 calc R U . . .
C15 C 0.9635(3) 0.3267(4) 0.7106(3) 0.0624(14) Uani 1 1 d . . . . .
H15 H 0.9258 0.3067 0.7553 0.075 Uiso 1 1 calc R U . . .
C16 C 0.9398(3) 0.3480(3) 0.6386(2) 0.0490(10) Uani 1 1 d . . . . .
H16 H 0.8860 0.3425 0.6339 0.059 Uiso 1 1 calc R U . . .
C21 C 0.8496(3) 0.4691(3) 0.4278(2) 0.0404(9) Uani 1 1 d . . . . .
S42' S 0.9030(3) 0.5693(3) 0.4031(3) 0.0395(12) Uani 0.435(7) 1 d . . P A 2
C22 C 0.9035(13) 0.5452(10) 0.3896(10) 0.055(4) Uani 0.565(7) 1 d . . P A 1
H22 H 0.9422 0.5485 0.3496 0.066 Uiso 0.565(7) 1 calc R U P A 1
C23 C 0.8995(8) 0.6153(9) 0.4110(6) 0.068(3) Uani 0.565(7) 1 d . . P A 1
H23 H 0.9367 0.6690 0.3892 0.082 Uiso 0.565(7) 1 calc R U P A 1
C24 C 0.8414(3) 0.6029(4) 0.4631(4) 0.0607(12) Uani 1 1 d . . . . .
H24 H 0.8384 0.6513 0.4767 0.073 Uiso 0.565(7) 1 calc R U P A 1
C25 C 0.7847(4) 0.5319(3) 0.5010(4) 0.0682(15) Uani 1 1 d . . . . .
H25 H 0.7442 0.5305 0.5376 0.082 Uiso 1 1 calc R U . . .
C26 C 0.7899(4) 0.4601(3) 0.4820(4) 0.0670(14) Uani 1 1 d . . . . .
H26 H 0.7532 0.4076 0.5062 0.080 Uiso 1 1 calc R U . . .
O46' O 0.8584(5) 0.6777(4) 0.4691(5) 0.055(2) Uani 0.435(7) 1 d . . P A 2
C47' C 0.9060(10) 0.7340(8) 0.4064(9) 0.074(4) Uani 0.435(7) 1 d . . P A 2
H47A H 0.9144 0.7896 0.4188 0.111 Uiso 0.435(7) 1 calc R U P A 2
H47B H 0.9603 0.7370 0.4024 0.111 Uiso 0.435(7) 1 calc R U P A 2
H47C H 0.8762 0.7144 0.3545 0.111 Uiso 0.435(7) 1 calc R U P A 2
C41 C 0.6890(3) 0.2751(3) 0.2474(2) 0.0416(9) Uani 1 1 d D . . . .
S42 S 0.70342(19) 0.26450(19) 0.1506(2) 0.0434(8) Uani 0.565(7) 1 d . . P A 1
C43 C 0.6113(9) 0.1646(9) 0.1446(8) 0.053(3) Uani 0.565(7) 1 d . . P A 1
C44 C 0.5718(9) 0.1452(9) 0.2160(10) 0.043(3) Uani 0.565(7) 1 d . . P A 1
H44 H 0.5193 0.0967 0.2260 0.052 Uiso 0.565(7) 1 calc R U P A 1
C45 C 0.6180(12) 0.2054(11) 0.2732(12) 0.057(7) Uani 0.565(7) 1 d . . P A 1
H45 H 0.6011 0.1987 0.3286 0.069 Uiso 0.565(7) 1 calc R U P A 1
O46 O 0.5880(5) 0.1204(4) 0.0765(4) 0.070(2) Uani 0.565(7) 1 d . . P A 1
C47 C 0.6281(10) 0.1623(7) 0.0035(6) 0.083(4) Uani 0.565(7) 1 d . . P A 1
H47D H 0.6056 0.1233 -0.0423 0.125 Uiso 0.565(7) 1 calc R U P A 1
H47E H 0.6181 0.2090 -0.0056 0.125 Uiso 0.565(7) 1 calc R U P A 1
H47F H 0.6883 0.1837 0.0081 0.125 Uiso 0.565(7) 1 calc R U P A 1
C22' C 0.7039(9) 0.2692(10) 0.1648(4) 0.101(17) Uani 0.435(7) 1 d D . P A 2
H22' H 0.7510 0.3144 0.1394 0.121 Uiso 0.435(7) 1 calc R U P A 2
C23' C 0.6512(10) 0.1984(10) 0.1187(7) 0.078(5) Uani 0.435(7) 1 d D . P A 2
H23' H 0.6645 0.1937 0.0638 0.093 Uiso 0.435(7) 1 calc R U P A 2
C24' C 0.5786(11) 0.1347(11) 0.1548(10) 0.079(6) Uani 0.435(7) 1 d D . P A 2
H24' H 0.5368 0.0911 0.1226 0.095 Uiso 0.435(7) 1 calc R U P A 2
C25' C 0.5685(13) 0.1360(8) 0.2391(10) 0.052(6) Uani 0.435(7) 1 d D . P A 2
H25' H 0.5282 0.0870 0.2665 0.062 Uiso 0.435(7) 1 calc R U P A 2
C26' C 0.6177(10) 0.2094(9) 0.2833(8) 0.038(7) Uani 0.435(7) 1 d D . P A 2
H26' H 0.6027 0.2146 0.3375 0.045 Uiso 0.435(7) 1 calc R U P A 2
C51 C 0.8623(3) 0.5462(3) 0.1682(2) 0.0497(10) Uani 1 1 d . . . . .
C52 C 0.8706(4) 0.6255(3) 0.1746(3) 0.0662(14) Uani 1 1 d . . . . .
H52 H 0.8368 0.6354 0.2113 0.079 Uiso 1 1 calc R U . . .
C53 C 0.9305(6) 0.6906(4) 0.1252(5) 0.103(3) Uani 1 1 d . . . . .
H53 H 0.9372 0.7449 0.1294 0.124 Uiso 1 1 calc R U . . .
C54 C 0.9785(6) 0.6769(6) 0.0721(5) 0.112(4) Uani 1 1 d . . . . .
H54 H 1.0185 0.7213 0.0392 0.135 Uiso 1 1 calc R U . . .
C55 C 0.9692(5) 0.6002(6) 0.0662(4) 0.100(3) Uani 1 1 d . . . . .
H55 H 1.0028 0.5911 0.0284 0.120 Uiso 1 1 calc R U . . .
C56 C 0.9117(3) 0.5332(4) 0.1138(3) 0.0618(13) Uani 1 1 d . . . . .
H56 H 0.9068 0.4797 0.1089 0.074 Uiso 1 1 calc R U . . .
C1L C 0.6681(11) 1.0000 0.1667 0.151(7) Uani 1 2 d S T P . .
H1L1 H 0.6289 0.9849 0.1203 0.182 Uiso 0.5 1 calc R U P . .
H1L2 H 0.6441 1.0151 0.2130 0.182 Uiso 0.5 1 calc R U P . .
Cl1 Cl 0.6758(3) 0.9145(2) 0.1931(3) 0.1752(15) Uani 1 1 d . . . . .

loop_
_atom_site_aniso_label
_atom_site_aniso_U_11
_atom_site_aniso_U_22
_atom_site_aniso_U_33
_atom_site_aniso_U_23
_atom_site_aniso_U_13
_atom_site_aniso_U_12
N1 0.0264(14) 0.0432(17) 0.0263(13) 0.0081(12) 0.0018(11) 0.0122(13)
N2 0.0321(15) 0.0447(17) 0.0266(13) 0.0017(12) -0.0003(11) 0.0206(14)
O1 0.0281(13) 0.0542(17) 0.0350(13) 0.0093(12) 0.0043(11) 0.0107(12)
O2 0.0512(16) 0.0611(18) 0.0424(14) -0.0004(13) -0.0086(12) 0.0385(15)
C1 0.0309(17) 0.0375(18) 0.0299(16) -0.0001(14) 0.0016(13) 0.0166(15)
C2 0.0298(17) 0.045(2) 0.0243(15) 0.0046(14) 0.0011(13) 0.0179(15)
C3 0.0306(17) 0.0424(19) 0.0264(15) 0.0072(14) 0.0016(13) 0.0186(15)
C4 0.0301(17) 0.044(2) 0.0340(17) 0.0010(15) -0.0016(14) 0.0196(16)
C5 0.043(2) 0.045(2) 0.0301(16) -0.0015(15) -0.0107(15) 0.0237(18)
C6 0.047(2) 0.048(2) 0.0361(18) -0.0002(16) -0.0029(16) 0.0294(19)
C11 0.0330(17) 0.0357(18) 0.0286(16) -0.0046(13) -0.0022(13) 0.0136(15)
C12 0.044(2) 0.084(3) 0.0345(19) 0.000(2) -0.0009(17) 0.035(2)
C13 0.061(3) 0.103(4) 0.048(2) -0.005(3) -0.014(2) 0.054(3)
C14 0.073(3) 0.078(3) 0.036(2) 0.004(2) -0.012(2) 0.040(3)
C15 0.056(3) 0.081(3) 0.035(2) 0.013(2) -0.0026(19) 0.022(3)
C16 0.034(2) 0.066(3) 0.0349(19) 0.0007(18) -0.0031(16) 0.0161(19)
C21 0.044(2) 0.045(2) 0.0308(17) -0.0008(15) -0.0086(16) 0.0210(18)
S42' 0.0455(14) 0.028(3) 0.0438(19) 0.0059(18) 0.0135(13) 0.0177(17)
C22 0.090(9) 0.030(7) 0.046(7) -0.010(5) -0.009(5) 0.031(6)
C23 0.086(8) 0.045(6) 0.052(5) 0.003(5) -0.007(5) 0.016(6)
C24 0.053(3) 0.060(3) 0.068(3) -0.007(2) -0.014(2) 0.027(2)
C25 0.059(3) 0.057(3) 0.086(4) -0.008(3) 0.026(3) 0.027(2)
C26 0.073(3) 0.050(3) 0.074(3) 0.004(2) 0.031(3) 0.027(3)
O46' 0.070(5) 0.041(4) 0.058(4) -0.001(3) 0.010(4) 0.032(4)
C47' 0.088(10) 0.041(6) 0.086(9) 0.008(6) 0.024(7) 0.028(6)
C41 0.041(2) 0.044(2) 0.041(2) 0.0029(17) -0.0075(17) 0.0223(18)
S42 0.0476(18) 0.0504(16) 0.0285(10) -0.0050(9) -0.0028(9) 0.0218(14)
C43 0.042(9) 0.049(8) 0.061(6) -0.003(5) -0.013(5) 0.017(6)
C44 0.036(5) 0.048(6) 0.037(8) 0.012(5) -0.011(4) 0.013(4)
C45 0.072(13) 0.081(16) 0.038(6) 0.015(7) 0.004(6) 0.053(12)
O46 0.085(5) 0.065(4) 0.054(4) -0.017(3) -0.026(3) 0.032(4)
C47 0.139(11) 0.072(6) 0.048(5) -0.015(5) -0.033(6) 0.061(7)
C22' 0.067(17) 0.09(2) 0.10(3) 0.001(15) -0.032(14) 0.011(14)
C23' 0.064(10) 0.080(11) 0.071(10) -0.030(9) -0.024(8) 0.022(9)
C24' 0.061(14) 0.074(15) 0.083(15) -0.019(11) -0.020(11) 0.018(10)
C25' 0.066(10) 0.036(7) 0.043(11) 0.001(8) -0.022(8) 0.019(7)
C26' 0.027(8) 0.032(9) 0.038(10) -0.010(6) -0.013(6) 0.003(7)
C51 0.049(2) 0.055(2) 0.037(2) 0.0074(18) -0.0156(17) 0.020(2)
C52 0.073(3) 0.053(3) 0.060(3) 0.004(2) -0.022(3) 0.021(3)
C53 0.113(6) 0.057(4) 0.090(5) 0.025(3) -0.045(5) 0.005(4)
C54 0.101(6) 0.093(6) 0.071(4) 0.041(4) -0.012(4) -0.006(5)
C55 0.079(4) 0.119(7) 0.054(3) 0.032(4) 0.008(3) 0.013(4)
C56 0.057(3) 0.079(3) 0.036(2) 0.017(2) -0.0016(19) 0.023(3)
C1L 0.158(10) 0.21(2) 0.106(10) 0.035(11) 0.018(6) 0.103(10)
Cl1 0.183(3) 0.111(2) 0.226(4) 0.011(2) -0.003(3) 0.069(2)

loop_
_atom_type_symbol
_atom_type_description
_atom_type_scat_dispersion_real
_atom_type_scat_dispersion_imag
_atom_type_scat_source
C C 0.0033 0.0016 'International Tables Vol C Tables 4.2.6.8 and 6.1.1.4'
H H 0.0000 0.0000 'International Tables Vol C Tables 4.2.6.8 and 6.1.1.4'
N N 0.0061 0.0033 'International Tables Vol C Tables 4.2.6.8 and 6.1.1.4'
O O 0.0106 0.0060 'International Tables Vol C Tables 4.2.6.8 and 6.1.1.4'
S S 0.1246 0.1234 'International Tables Vol C Tables 4.2.6.8 and 6.1.1.4'
Cl Cl 0.1484 0.1585 'International Tables Vol C Tables 4.2.6.8 and 6.1.1.4'

loop_
_geom_angle_atom_site_label_1
_geom_angle_atom_site_label_2
_geom_angle_atom_site_label_3
_geom_angle
_geom_angle_site_symmetry_1
C1 N1 C2 121.7(3) .
C1 N1 H1 116(3) .
C2 N1 H1 122(3) .
C5 N2 C4 119.8(3) .
C5 N2 H2 113(3) .
C4 N2 H2 127(3) .
O1 C1 N1 122.1(3) .
O1 C1 C11 120.0(3) .
N1 C1 C11 117.9(3) .
N1 C2 C21 109.6(3) .
N1 C2 C3 108.6(3) .
C21 C2 C3 115.7(3) .
N1 C2 H2A 107.5 .
C21 C2 H2A 107.5 .
C3 C2 H2A 107.5 .
C2 C3 C6 110.6(3) .
C2 C3 C4 112.1(3) .
C6 C3 C4 113.1(3) .
C2 C3 H3 106.9 .
C6 C3 H3 106.9 .
C4 C3 H3 106.9 .
N2 C4 C41 111.6(3) .
N2 C4 C3 111.9(3) .
C41 C4 C3 111.6(3) .
N2 C4 H4 107.1 .
C41 C4 H4 107.1 .
C3 C4 H4 107.1 .
O2 C5 N2 121.7(4) .
O2 C5 C51 120.7(4) .
N2 C5 C51 117.5(4) .
C3 C6 H6A 109.5 .
C3 C6 H6B 109.5 .
H6A C6 H6B 109.5 .
C3 C6 H6C 109.5 .
H6A C6 H6C 109.5 .
H6B C6 H6C 109.5 .
C12 C11 C16 119.1(4) .
C12 C11 C1 118.5(3) .
C16 C11 C1 122.4(3) .
C11 C12 C13 121.0(4) .
C11 C12 H12 119.5 .
C13 C12 H12 119.5 .
C14 C13 C12 120.0(5) .
C14 C13 H13 120.0 .
C12 C13 H13 120.0 .
C13 C14 C15 119.7(4) .
C13 C14 H14 120.2 .
C15 C14 H14 120.2 .
C14 C15 C16 120.6(5) .
C14 C15 H15 119.7 .
C16 C15 H15 119.7 .
C15 C16 C11 119.6(4) .
C15 C16 H16 120.2 .
C11 C16 H16 120.2 .
C26 C21 C22 122.8(8) .
C26 C21 C2 125.2(4) .
C22 C21 C2 112.0(8) .
C26 C21 S42' 106.8(4) .
C2 C21 S42' 127.6(3) .
C21 S42' C24 97.1(3) .
C23 C22 C21 118.9(15) .
C23 C22 H22 120.6 .
C21 C22 H22 120.6 .
C24 C23 C22 115.5(12) .
C24 C23 H23 122.3 .
C22 C23 H23 122.3 .
O46' C24 C25 132.4(7) .
C23 C24 C25 130.1(9) .
O46' C24 S42' 124.0(6) .
C25 C24 S42' 103.3(4) .
C23 C24 H24 114.9 .
C25 C24 H24 114.9 .
C24 C25 C26 115.1(5) .
C24 C25 H25 122.4 .
C26 C25 H25 122.4 .
C21 C26 C25 117.5(5) .
C21 C26 H26 121.3 .
C25 C26 H26 121.3 .
C24 O46' C47' 118.1(8) .
O46' C47' H47A 109.5 .
O46' C47' H47B 109.5 .
H47A C47' H47B 109.5 .
O46' C47' H47C 109.5 .
H47A C47' H47C 109.5 .
H47B C47' H47C 109.5 .
C26' C41 C22' 118.5(6) .
C45 C41 C4 129.2(9) .
C26' C41 C4 121.8(6) .
C22' C41 C4 119.6(6) .
C45 C41 S42 108.9(10) .
C4 C41 S42 121.8(3) .
C41 S42 C43 92.8(5) .
O46 C43 C44 127.8(13) .
O46 C43 S42 122.2(11) .
C44 C43 S42 110.0(9) .
C43 C44 C45 110.3(13) .
C43 C44 H44 124.8 .
C45 C44 H44 124.8 .
C41 C45 C44 117.7(15) .
C41 C45 H45 121.2 .
C44 C45 H45 121.2 .
C43 O46 C47 117.3(10) .
O46 C47 H47D 109.5 .
O46 C47 H47E 109.5 .
H47D C47 H47E 109.5 .
O46 C47 H47F 109.5 .
H47D C47 H47F 109.5 .
H47E C47 H47F 109.5 .
C23' C22' C41 121.7(7) .
C23' C22' H22' 119.2 .
C41 C22' H22' 119.2 .
C22' C23' C24' 119.0(8) .
C22' C23' H23' 120.5 .
C24' C23' H23' 120.5 .
C25' C24' C23' 118.9(8) .
C25' C24' H24' 120.5 .
C23' C24' H24' 120.5 .
C26' C25' C24' 120.2(8) .
C26' C25' H25' 119.9 .
C24' C25' H25' 119.9 .
C25' C26' C41 119.7(8) .
C25' C26' H26' 120.2 .
C41 C26' H26' 120.2 .
C56 C51 C52 119.6(5) .
C56 C51 C5 122.7(5) .
C52 C51 C5 117.6(5) .
C51 C52 C53 118.5(7) .
C51 C52 H52 120.7 .
C53 C52 H52 120.7 .
C54 C53 C52 121.2(8) .
C54 C53 H53 119.4 .
C52 C53 H53 119.4 .
C55 C54 C53 119.5(7) .
C55 C54 H54 120.3 .
C53 C54 H54 120.3 .
C54 C55 C56 122.2(9) .
C54 C55 H55 118.9 .
C56 C55 H55 118.9 .
C51 C56 C55 118.9(7) .
C51 C56 H56 120.5 .
C55 C56 H56 120.5 .
Cl1 C1L Cl1 114.0(12) 6_675
Cl1 C1L H1L1 108.8 6_675
Cl1 C1L H1L1 108.8 .
Cl1 C1L H1L2 108.8 6_675
Cl1 C1L H1L2 108.8 .
H1L1 C1L H1L2 107.6 .

loop_
_geom_bond_atom_site_label_1
_geom_bond_atom_site_label_2
_geom_bond_distance
_geom_bond_site_symmetry_2
N1 C1 1.330(5) .
N1 C2 1.475(4) .
N1 H1 0.873(14) .
N2 C5 1.342(5) .
N2 C4 1.468(5) .
N2 H2 0.883(14) .
O1 C1 1.242(4) .
O2 C5 1.237(5) .
C1 C11 1.505(5) .
C2 C21 1.510(6) .
C2 C3 1.535(5) .
C2 H2A 1.0000 .
C3 C6 1.544(6) .
C3 C4 1.551(5) .
C3 H3 1.0000 .
C4 C41 1.512(5) .
C4 H4 1.0000 .
C5 C51 1.491(6) .
C6 H6A 0.9800 .
C6 H6B 0.9800 .
C6 H6C 0.9800 .
C11 C12 1.376(6) .
C11 C16 1.396(5) .
C12 C13 1.380(7) .
C12 H12 0.9500 .
C13 C14 1.376(8) .
C13 H13 0.9500 .
C14 C15 1.380(8) .
C14 H14 0.9500 .
C15 C16 1.385(6) .
C15 H15 0.9500 .
C16 H16 0.9500 .
C21 C26 1.362(7) .
C21 C22 1.401(19) .
C21 S42' 1.656(6) .
S42' C24 1.832(7) .
C22 C23 1.380(19) .
C22 H22 0.9500 .
C23 C24 1.300(15) .
C23 H23 0.9500 .
C24 O46' 1.260(9) .
C24 C25 1.354(8) .
C24 H24 0.9500 .
C25 C26 1.413(8) .
C25 H25 0.9500 .
C26 H26 0.9500 .
O46' C47' 1.415(15) .
C47' H47A 0.9800 .
C47' H47B 0.9800 .
C47' H47C 0.9800 .
C41 C45 1.367(16) .
C41 C26' 1.3998(14) .
C41 C22' 1.3999(14) .
C41 S42 1.641(5) .
S42 C43 1.781(16) .
C43 O46 1.324(15) .
C43 C44 1.33(2) .
C44 C45 1.38(2) .
C44 H44 0.9500 .
C45 H45 0.9500 .
O46 C47 1.418(14) .
C47 H47D 0.9800 .
C47 H47E 0.9800 .
C47 H47F 0.9800 .
C22' C23' 1.3997(14) .
C22' H22' 0.9500 .
C23' C24' 1.3998(14) .
C23' H23' 0.9500 .
C24' C25' 1.3997(14) .
C24' H24' 0.9500 .
C25' C26' 1.3996(14) .
C25' H25' 0.9500 .
C26' H26' 0.9500 .
C51 C56 1.381(8) .
C51 C52 1.399(8) .
C52 C53 1.413(10) .
C52 H52 0.9500 .
C53 C54 1.356(15) .
C53 H53 0.9500 .
C54 C55 1.344(15) .
C54 H54 0.9500 .
C55 C56 1.400(8) .
C55 H55 0.9500 .
C56 H56 0.9500 .
C1L Cl1 1.713(12) 6_675
C1L Cl1 1.713(12) .
C1L H1L1 0.9900 .
C1L H1L2 0.9900 .

loop_
_geom_hbond_atom_site_label_D
_geom_hbond_atom_site_label_H
_geom_hbond_atom_site_label_A
_geom_hbond_distance_DH
_geom_hbond_distance_HA
_geom_hbond_distance_DA
_geom_hbond_angle_DHA
_geom_hbond_site_symmetry_A
N1 H1 O2 0.873(14) 2.10(2) 2.915(4) 156(5) 3_665
N2 H2 O1 0.883(14) 2.005(19) 2.869(4) 166(5) 5_765
C2 H2A O1 1.00 2.61 3.489(4) 146.8 5_765

loop_
_geom_torsion_atom_site_label_1
_geom_torsion_atom_site_label_2
_geom_torsion_atom_site_label_3
_geom_torsion_atom_site_label_4
_geom_torsion
C2 N1 C1 O1 -5.4(6)
C2 N1 C1 C11 173.8(3)
C1 N1 C2 C21 -94.0(4)
C1 N1 C2 C3 138.8(3)
N1 C2 C3 C6 -64.6(4)
C21 C2 C3 C6 171.7(3)
N1 C2 C3 C4 168.1(3)
C21 C2 C3 C4 44.5(4)
C5 N2 C4 C41 93.4(4)
C5 N2 C4 C3 -140.7(3)
C2 C3 C4 N2 46.0(4)
C6 C3 C4 N2 -79.8(4)
C2 C3 C4 C41 171.9(3)
C6 C3 C4 C41 46.1(4)
C4 N2 C5 O2 -3.3(5)
C4 N2 C5 C51 177.9(3)
O1 C1 C11 C12 -22.7(6)
N1 C1 C11 C12 158.2(4)
O1 C1 C11 C16 155.3(4)
N1 C1 C11 C16 -23.8(6)
C16 C11 C12 C13 0.4(8)
C1 C11 C12 C13 178.5(5)
C11 C12 C13 C14 0.0(9)
C12 C13 C14 C15 -0.6(9)
C13 C14 C15 C16 0.6(9)
C14 C15 C16 C11 -0.2(8)
C12 C11 C16 C15 -0.3(7)
C1 C11 C16 C15 -178.3(4)
N1 C2 C21 C26 -61.5(5)
C3 C2 C21 C26 61.7(5)
N1 C2 C21 C22 117.0(9)
C3 C2 C21 C22 -119.8(8)
N1 C2 C21 S42' 111.5(4)
C3 C2 C21 S42' -125.3(4)
C26 C21 S42' C24 -2.7(5)
C2 C21 S42' C24 -176.8(3)
C26 C21 C22 C23 4(2)
C2 C21 C22 C23 -174.7(12)
C21 C22 C23 C24 -4(2)
C22 C23 C24 C25 1.2(17)
C21 S42' C24 O46' 176.7(6)
C21 S42' C24 C25 2.3(5)
O46' C24 C25 C26 -174.8(8)
C23 C24 C25 C26 1.0(11)
S42' C24 C25 C26 -1.1(7)
C22 C21 C26 C25 -1.5(12)
C2 C21 C26 C25 176.8(5)
S42' C21 C26 C25 2.6(7)
C24 C25 C26 C21 -0.9(9)
C25 C24 O46' C47' -163.6(10)
S42' C24 O46' C47' 23.8(13)
N2 C4 C41 C45 -171.2(14)
C3 C4 C41 C45 62.8(14)
N2 C4 C41 C26' -169.4(14)
C3 C4 C41 C26' 64.6(15)
N2 C4 C41 C22' 13.4(11)
C3 C4 C41 C22' -112.7(11)
N2 C4 C41 S42 13.8(5)
C3 C4 C41 S42 -112.2(4)
C45 C41 S42 C43 0.6(12)
C4 C41 S42 C43 176.5(5)
C41 S42 C43 O46 -179.2(10)
C41 S42 C43 C44 2.4(12)
O46 C43 C44 C45 177.2(15)
S42 C43 C44 C45 -4.7(19)
C4 C41 C45 C44 -179.1(12)
S42 C41 C45 C44 -4(2)
C43 C44 C45 C41 6(3)
C44 C43 O46 C47 164.4(15)
S42 C43 O46 C47 -13.6(15)
C26' C41 C22' C23' -2(2)
C4 C41 C22' C23' 175.0(11)
C41 C22' C23' C24' 5(2)
C22' C23' C24' C25' -12(3)
C23' C24' C25' C26' 17(4)
C24' C25' C26' C41 -14(4)
C22' C41 C26' C25' 7(3)
C4 C41 C26' C25' -170.2(18)
O2 C5 C51 C56 -147.1(4)
N2 C5 C51 C56 31.6(5)
O2 C5 C51 C52 31.0(6)
N2 C5 C51 C52 -150.2(4)
C56 C51 C52 C53 -0.5(7)
C5 C51 C52 C53 -178.8(4)
C51 C52 C53 C54 0.6(9)
C52 C53 C54 C55 -0.1(11)
C53 C54 C55 C56 -0.6(11)
C52 C51 C56 C55 -0.1(7)
C5 C51 C56 C55 178.0(4)
C54 C55 C56 C51 0.7(9)

loop_
_platon_squeeze_void_nr
_platon_squeeze_void_average_x
_platon_squeeze_void_average_y
_platon_squeeze_void_average_z
_platon_squeeze_void_volume
_platon_squeeze_void_count_electrons
_platon_squeeze_void_content
1 0.000 0.000 -0.010 1010 67 ' '
